data_2311226
loop_
_publ_author_name
'Mague, Joel T.'
'Mohamed, Shaaban K.'
'Akkurt, Mehmet'
'Hassan, Alaa A.'
'Albayati, Mustafa R.'

_publ_section_title
;
 4-Phenyl-1,2,4-tri-aza-spiro-[4.4]non-1-ene-3-thione.
;
_journal_coeditor_code RZ5108
_journal_issue 'Pt 4'
_journal_name_full 'Acta crystallographica. Section E, Structure reports online'
_journal_page_first o433
_journal_page_last 4
_journal_paper_doi 10.1107/S1600536814005418
_journal_volume 70
_journal_year 2014
_chemical_formula_iupac 'C12 H13 N3 S'
_chemical_formula_moiety 'C12 H13 N3 S'
_chemical_formula_sum 'C12 H13 N3 S'
_chemical_formula_weight 231.32
_chemical_name_systematic
;
4-Phenyl-1,2,4-triazaspiro[4.4]non-1-ene-3-thione
;
_space_group_IT_number 15
_space_group_name_Hall '-C 2yc'
_space_group_name_H-M_alt 'C 1 2/c 1'
_symmetry_cell_setting monoclinic
_symmetry_space_group_name_Hall '-C 2yc'
_symmetry_space_group_name_H-M 'C 1 2/c 1'
_atom_sites_solution_hydrogens geom
_cell_angle_alpha 90
_cell_angle_beta 101.3060(14)
_cell_angle_gamma 90
_cell_formula_units_Z 8
_cell_length_a 11.4780(12)
_cell_length_b 12.0452(12)
_cell_length_c 17.0439(17)
_cell_measurement_reflns_used 8834
_cell_measurement_temperature 150(2)
_cell_measurement_theta_max 29.1130
_cell_measurement_theta_min 2.4372
_cell_volume 2310.7(4)
_computing_cell_refinement '<i>SAINT</i> (Bruker, 2013)'
_computing_data_collection '<i>APEX2</i> (Bruker, 2013)'
_computing_data_reduction '<i>SAINT</i> (Bruker, 2013)'
_computing_molecular_graphics 'DIAMOND (Brandenburg & Putz, 2012) and ORTEP-3 for Windows (Farrugia, 2012)'
_computing_publication_material '<i>SHELXTL</i> (Sheldrick, 2008<i>b</i>)'
_computing_structure_refinement '<i>SHELXL2014</i> (Sheldrick, 2008<i>b</i>)'
_computing_structure_solution '<i>SHELXTL</i> (Sheldrick, 2008<i>b</i>)'
_diffrn_ambient_temperature 150(2)
_diffrn_detector_area_resol_mean 8.3660
_diffrn_measured_fraction_theta_full 0.999
_diffrn_measured_fraction_theta_max 0.990
_diffrn_measurement_device_type 'Bruker SMART APEX CCD'
_diffrn_measurement_method '\f and \w scans'
_diffrn_radiation_monochromator graphite
_diffrn_radiation_type MoK\a
_diffrn_radiation_wavelength 0.71073
_diffrn_reflns_av_R_equivalents 0.0497
_diffrn_reflns_av_sigmaI/netI 0.0688
_diffrn_reflns_limit_h_max 15
_diffrn_reflns_limit_h_min -15
_diffrn_reflns_limit_k_max 16
_diffrn_reflns_limit_k_min -16
_diffrn_reflns_limit_l_max 23
_diffrn_reflns_limit_l_min -23
_diffrn_reflns_number 29725
_diffrn_reflns_reduction_process
;
;
_diffrn_reflns_theta_full 28.75
_diffrn_reflns_theta_max 29.19
_diffrn_reflns_theta_min 2.44
_exptl_absorpt_coefficient_mu 0.255
_exptl_absorpt_correction_T_max 0.97
_exptl_absorpt_correction_T_min 0.96
_exptl_absorpt_correction_type multi-scan
_exptl_absorpt_process_details '(<i>TWINABS</i>; Sheldrick, 2009)'
_exptl_crystal_colour orange
_exptl_crystal_density_diffrn 1.330
_exptl_crystal_density_method 'Not Measured'
_exptl_crystal_description block
_exptl_crystal_F_000 976
_exptl_crystal_size_max 0.150
_exptl_crystal_size_mid 0.130
_exptl_crystal_size_min 0.120
_refine_diff_density_max 0.615
_refine_diff_density_min -0.645
_refine_ls_extinction_method none
_refine_ls_goodness_of_fit_ref 1.052
_refine_ls_hydrogen_treatment constr
_refine_ls_matrix_type full
_refine_ls_number_parameters 146
_refine_ls_number_reflns 29725
_refine_ls_number_restraints 44
_refine_ls_restrained_S_all 1.052
_refine_ls_R_factor_all 0.0807
_refine_ls_R_factor_gt 0.0588
_refine_ls_shift/su_max 0.000
_refine_ls_shift/su_mean 0.000
_refine_ls_structure_factor_coef Fsqd
_refine_ls_weighting_details 'w=1/[\s^2^(Fo^2^)+(0.0674P)^2^+1.7625P] where P=(Fo^2^+2Fc^2^)/3'
_refine_ls_weighting_scheme calc
_refine_ls_wR_factor_gt 0.1489
_refine_ls_wR_factor_ref 0.1680
_reflns_number_gt 21519
_reflns_number_total 29725
_reflns_threshold_expression I>2\s(I)
_cod_data_source_file rz5108sup1.cif
_cod_data_source_block I
_cod_original_sg_symbol_H-M 'C 2/c'
_cod_database_code 2311226

loop_
_symmetry_equiv_pos_site_id
_symmetry_equiv_pos_as_xyz
1 x,y,z
2 -x,y,1/2-z
3 -x,-y,-z
4 x,-y,1/2+z
5 1/2+x,1/2+y,z
6 1/2-x,1/2+y,1/2-z
7 1/2-x,1/2-y,-z
8 1/2+x,1/2-y,1/2+z

loop_
_atom_site_aniso_label
_atom_site_aniso_U_11
_atom_site_aniso_U_22
_atom_site_aniso_U_33
_atom_site_aniso_U_12
_atom_site_aniso_U_13
_atom_site_aniso_U_23
S1 0.0424(4) 0.0413(4) 0.0254(4) 0.0049(3) 0.0109(3) -0.0062(3)
N1 0.0225(10) 0.0259(11) 0.0175(10) 0.0026(9) 0.0027(8) 0.0011(8)
N2 0.0318(13) 0.0438(14) 0.0288(13) 0.0038(11) 0.0009(10) 0.0069(11)
N3 0.0341(13) 0.0498(15) 0.0227(12) 0.0028(12) -0.0006(10) 0.0044(11)
C1 0.0259(13) 0.0331(14) 0.0181(12) -0.0035(11) 0.0030(10) 0.0014(10)
C2 0.0227(12) 0.0273(13) 0.0252(13) 0.0043(10) 0.0040(11) 0.0036(10)
C3 0.0322(15) 0.0253(14) 0.0392(16) 0.0011(11) 0.0082(13) 0.0029(12)
C4 0.042(2) 0.050(2) 0.101(3) -0.0047(16) 0.026(2) -0.026(2)
C5 0.070(3) 0.049(2) 0.107(3) -0.008(2) 0.060(3) -0.016(2)
C6 0.0243(13) 0.0354(16) 0.0385(16) 0.0022(11) 0.0110(12) 0.0045(12)
C7 0.0243(12) 0.0245(13) 0.0151(11) 0.0056(10) 0.0030(9) -0.0012(9)
C8 0.0264(13) 0.0304(14) 0.0291(14) 0.0015(11) 0.0038(11) 0.0004(11)
C9 0.0290(15) 0.0458(18) 0.0329(16) 0.0075(13) -0.0051(12) -0.0081(13)
C10 0.0472(18) 0.0466(18) 0.0201(13) 0.0245(15) -0.0004(13) -0.0006(12)
C11 0.0524(18) 0.0318(16) 0.0253(14) 0.0142(14) 0.0130(13) 0.0076(11)
C12 0.0329(14) 0.0266(14) 0.0252(14) 0.0027(11) 0.0075(11) -0.0001(10)

loop_
_atom_site_type_symbol
_atom_site_label
_atom_site_fract_x
_atom_site_fract_y
_atom_site_fract_z
_atom_site_U_iso_or_equiv
_atom_site_thermal_displace_type
_atom_site_calc_flag
_atom_site_refinement_flags
_atom_site_occupancy
S S1 0.33502(7) 0.94435(6) 1.03564(4) 0.0358(2) Uani d U 1.000
N N1 0.42067(18) 0.80829(17) 0.93431(12) 0.0221(6) Uani d U 1.000
N N2 0.5566(2) 0.7153(2) 1.02559(14) 0.0355(8) Uani d U 1.000
N N3 0.5050(2) 0.7828(2) 1.06315(14) 0.0364(8) Uani d U 1.000
C C1 0.4168(2) 0.8470(2) 1.00689(15) 0.0259(8) Uani d U 1.000
C C2 0.5122(2) 0.7230(2) 0.93878(15) 0.0252(7) Uani d U 1.000
C C3 0.4680(2) 0.6091(2) 0.90472(18) 0.0321(9) Uani d U 1.000
C C4 0.5715(3) 0.5557(3) 0.8784(3) 0.0627(14) Uani d U 1.000
C C5 0.6575(4) 0.6450(3) 0.8686(3) 0.0695(16) Uani d U 1.000
C C6 0.6150(2) 0.7526(2) 0.89633(17) 0.0321(9) Uani d U 1.000
C C7 0.3486(2) 0.8458(2) 0.86065(14) 0.0214(7) Uani d U 1.000
C C8 0.2459(2) 0.7876(2) 0.82843(16) 0.0289(8) Uani d U 1.000
C C9 0.1807(3) 0.8195(3) 0.75431(17) 0.0374(9) Uani d U 1.000
C C10 0.2175(3) 0.9075(3) 0.71427(16) 0.0389(10) Uani d U 1.000
C C11 0.3174(3) 0.9671(2) 0.74808(16) 0.0358(9) Uani d U 1.000
C C12 0.3844(2) 0.9370(2) 0.82186(16) 0.0280(8) Uani d U 1.000
H H3A 0.44130 0.56350 0.94620 0.0380 Uiso c RU 1.000
H H3B 0.40080 0.61790 0.85890 0.0380 Uiso c RU 1.000
H H4A 0.60970 0.50130 0.91890 0.0750 Uiso c RU 1.000
H H4B 0.54480 0.51630 0.82710 0.0750 Uiso c RU 1.000
H H5A 0.66400 0.65090 0.81160 0.0840 Uiso c RU 1.000
H H5B 0.73710 0.62700 0.90030 0.0840 Uiso c RU 1.000
H H6A 0.58690 0.80240 0.85030 0.0380 Uiso c RU 1.000
H H6B 0.67980 0.79020 0.93380 0.0380 Uiso c RU 1.000
H H8 0.22050 0.72710 0.85660 0.0350 Uiso c RU 1.000
H H9 0.11060 0.78020 0.73130 0.0450 Uiso c RU 1.000
H H10 0.17400 0.92750 0.66290 0.0470 Uiso c RU 1.000
H H11 0.34040 1.02950 0.72060 0.0430 Uiso c RU 1.000
H H12 0.45330 0.97790 0.84520 0.0340 Uiso c RU 1.000

loop_
_atom_type_symbol
_atom_type_description
_atom_type_scat_dispersion_real
_atom_type_scat_dispersion_imag
_atom_type_scat_source
C C 0.0033 0.0016 ' International Tables Vol C Tables 4.2.6.8 and 6.1.1.4'
H H 0.0000 0.0000 ' International Tables Vol C Tables 4.2.6.8 and 6.1.1.4'
N N 0.0061 0.0033 ' International Tables Vol C Tables 4.2.6.8 and 6.1.1.4'
S S 0.1246 0.1234 ' International Tables Vol C Tables 4.2.6.8 and 6.1.1.4'

loop_
_geom_angle_atom_site_label_1
_geom_angle_atom_site_label_2
_geom_angle_atom_site_label_3
_geom_angle
_geom_angle_publ_flag
C1 N1 C2 110.7(2) no
C1 N1 C7 125.8(2) no
C2 N1 C7 123.6(2) no
N3 N2 C2 111.6(2) no
N2 N3 C1 110.0(2) no
S1 C1 N1 130.9(2) no
S1 C1 N3 122.94(19) no
N1 C1 N3 106.1(2) no
N1 C2 N2 101.58(19) no
N1 C2 C3 115.3(2) no
N1 C2 C6 114.9(2) no
N2 C2 C3 110.3(2) no
N2 C2 C6 109.9(2) no
C3 C2 C6 104.8(2) no
C2 C3 C4 105.9(2) no
C3 C4 C5 107.8(3) no
C4 C5 C6 109.0(3) no
C2 C6 C5 106.0(2) no
N1 C7 C8 119.1(2) no
N1 C7 C12 119.6(2) no
C8 C7 C12 121.3(2) no
C7 C8 C9 118.9(2) no
C8 C9 C10 120.2(3) no
C9 C10 C11 120.4(3) no
C10 C11 C12 120.7(2) no
C7 C12 C11 118.4(2) no
C2 C3 H3A 111.00 no
C2 C3 H3B 111.00 no
C4 C3 H3A 111.00 no
C4 C3 H3B 111.00 no
H3A C3 H3B 109.00 no
C3 C4 H4A 110.00 no
C3 C4 H4B 110.00 no
C5 C4 H4A 110.00 no
C5 C4 H4B 110.00 no
H4A C4 H4B 108.00 no
C4 C5 H5A 110.00 no
C4 C5 H5B 110.00 no
C6 C5 H5A 110.00 no
C6 C5 H5B 110.00 no
H5A C5 H5B 108.00 no
C2 C6 H6A 111.00 no
C2 C6 H6B 111.00 no
C5 C6 H6A 111.00 no
C5 C6 H6B 111.00 no
H6A C6 H6B 109.00 no
C7 C8 H8 121.00 no
C9 C8 H8 121.00 no
C8 C9 H9 120.00 no
C10 C9 H9 120.00 no
C9 C10 H10 120.00 no
C11 C10 H10 120.00 no
C10 C11 H11 120.00 no
C12 C11 H11 120.00 no
C7 C12 H12 121.00 no
C11 C12 H12 121.00 no

loop_
_geom_bond_atom_site_label_1
_geom_bond_atom_site_label_2
_geom_bond_distance
_geom_bond_publ_flag
S1 C1 1.636(3) no
N1 C1 1.331(3) no
N1 C2 1.461(3) no
N1 C7 1.434(3) no
N2 N3 1.253(3) no
N2 C2 1.470(3) no
N3 C1 1.470(3) no
C2 C3 1.537(3) no
C2 C6 1.542(3) no
C3 C4 1.495(4) no
C4 C5 1.491(6) no
C5 C6 1.494(5) no
C7 C8 1.389(3) no
C7 C12 1.385(3) no
C8 C9 1.390(4) no
C9 C10 1.371(5) no
C10 C11 1.380(5) no
C11 C12 1.387(4) no
C3 H3A 0.9900 no
C3 H3B 0.9900 no
C4 H4A 0.9900 no
C4 H4B 0.9900 no
C5 H5A 0.9900 no
C5 H5B 0.9900 no
C6 H6A 0.9900 no
C6 H6B 0.9900 no
C8 H8 0.9500 no
C9 H9 0.9500 no
C10 H10 0.9500 no
C11 H11 0.9500 no
C12 H12 0.9500 no

loop_
_geom_torsion_atom_site_label_1
_geom_torsion_atom_site_label_2
_geom_torsion_atom_site_label_3
_geom_torsion_atom_site_label_4
_geom_torsion
_geom_torsion_publ_flag
C2 N1 C1 S1 177.9(2) no
C2 N1 C1 N3 -2.4(3) no
C7 N1 C1 S1 -0.4(4) no
C7 N1 C1 N3 179.3(2) no
C1 N1 C2 N2 2.4(3) no
C1 N1 C2 C3 121.7(2) no
C1 N1 C2 C6 -116.2(2) no
C7 N1 C2 N2 -179.3(2) no
C7 N1 C2 C3 -60.0(3) no
C7 N1 C2 C6 62.1(3) no
C1 N1 C7 C8 -96.5(3) no
C1 N1 C7 C12 85.5(3) no
C2 N1 C7 C8 85.5(3) no
C2 N1 C7 C12 -92.6(3) no
C2 N2 N3 C1 0.1(3) no
N3 N2 C2 N1 -1.5(3) no
N3 N2 C2 C3 -124.2(2) no
N3 N2 C2 C6 120.7(2) no
N2 N3 C1 S1 -178.8(2) no
N2 N3 C1 N1 1.5(3) no
N1 C2 C3 C4 153.1(3) no
N2 C2 C3 C4 -92.6(3) no
C6 C2 C3 C4 25.7(3) no
N1 C2 C6 C5 -149.9(3) no
N2 C2 C6 C5 96.3(3) no
C3 C2 C6 C5 -22.2(3) no
C2 C3 C4 C5 -19.6(4) no
C3 C4 C5 C6 5.6(5) no
C4 C5 C6 C2 10.6(4) no
N1 C7 C8 C9 -175.6(2) no
C12 C7 C8 C9 2.5(4) no
N1 C7 C12 C11 175.7(2) no
C8 C7 C12 C11 -2.3(4) no
C7 C8 C9 C10 -0.4(4) no
C8 C9 C10 C11 -1.9(5) no
C9 C10 C11 C12 2.1(5) no
C10 C11 C12 C7 0.0(4) no
